data_4022174
loop_
_publ_author_name
'Guillaume Grach'
'Jana Sopkova-de Oliveira Santos'
'Jean-Fran\,cois Lohier'
'Ljubica Mojovic'
'Nelly Pl\'e'
'Alain Turck'
'Vincent Reboul'
'Patrick Metzner'

_publ_contact_author_address
;     Centre d'\'Etudes et la Recherche sur le Medicament de Normandie (CERMN)
      Universit\'e de Caen
      5 rue Vaub\'enard
      14032 Caen
      France
;
_publ_contact_author_email jana.sopkova@unicaen.fr
_publ_contact_author_fax '332 31 93 11 88'
_publ_contact_author_name 'Sopkov\'a-de Oliveira Santos, Jana'
_publ_contact_author_phone '332 31 56 59 10'
_publ_section_title
;
 Diastereoselective Addition of Enantiopure Lithium
 tert-Butylsulfinylferrocene to Imines
;
_journal_name_full 'Journal of Organic Chemistry'
_journal_page_first 9572
_journal_page_last 9579
_journal_paper_doi 10.1021/jo061360t
_journal_volume 71
_journal_year 2006
_chemical_absolute_configuration ad
_chemical_compound_source synthetised
_chemical_formula_moiety 'C26 H33 Fe N O3 S'
_chemical_formula_sum 'C26 H33 Fe N O3 S'
_chemical_formula_weight 495.44
_chemical_melting_point 437.15
_chemical_name_systematic
;
 (S~Fc~,S~S~,S)-2-(N-carbamoyl-1-amino-1-phenyl)-1-t-butylsulfinylferrocene
;
_space_group_IT_number 19
_space_group_name_Hall 'P 2ac 2ab'
_space_group_name_H-M_alt 'P 21 21 21'
_symmetry_cell_setting orthorhombic
_symmetry_space_group_name_Hall 'P 2ac 2ab'
_symmetry_space_group_name_H-M 'P 21 21 21'
_atom_sites_solution_hydrogens geom
_atom_sites_solution_primary direct
_atom_sites_solution_secondary difmap
_audit_creation_method SHELXL-97
_cell_angle_alpha 90.00
_cell_angle_beta 90.00
_cell_angle_gamma 90.00
_cell_formula_units_Z 12
_cell_length_a 17.7483(14)
_cell_length_b 19.5715(16)
_cell_length_c 22.6086(18)
_cell_measurement_reflns_used 27904
_cell_measurement_temperature 150(2)
_cell_measurement_theta_max 32.37
_cell_measurement_theta_min 1.38
_cell_volume 7853.3(11)
_computing_cell_refinement 'Bruker SMART'
_computing_data_collection 'Bruker SMART'
_computing_data_reduction 'Bruker SAINT'
_computing_molecular_graphics 'ORTEP-3 (Farrugia, 1997)'
_computing_publication_material 'SHELXL-97 (Sheldrick, 1997)'
_computing_structure_refinement 'SHELXL-97 (Sheldrick, 1997)'
_computing_structure_solution 'SHELXS-97 (Sheldrick, 1990)'
_diffrn_ambient_temperature 150(2)
_diffrn_measured_fraction_theta_full 0.993
_diffrn_measured_fraction_theta_max 0.993
_diffrn_measurement_device_type 'CCD area detector'
_diffrn_measurement_method 'phi and omega scans'
_diffrn_radiation_monochromator graphite
_diffrn_radiation_source 'sealed tube'
_diffrn_radiation_type MoK\a
_diffrn_radiation_wavelength 0.71073
_diffrn_reflns_av_R_equivalents 0.0434
_diffrn_reflns_av_sigmaI/netI 0.0404
_diffrn_reflns_limit_h_max 26
_diffrn_reflns_limit_h_min -14
_diffrn_reflns_limit_k_max 29
_diffrn_reflns_limit_k_min -29
_diffrn_reflns_limit_l_max 32
_diffrn_reflns_limit_l_min -34
_diffrn_reflns_number 247864
_diffrn_reflns_theta_full 32.37
_diffrn_reflns_theta_max 32.37
_diffrn_reflns_theta_min 1.38
_diffrn_standards_decay_% 0
_exptl_absorpt_coefficient_mu 0.681
_exptl_absorpt_correction_type none
_exptl_crystal_colour 'translucent light orange'
_exptl_crystal_density_diffrn 1.257
_exptl_crystal_density_method 'not measured'
_exptl_crystal_description needle
_exptl_crystal_F_000 3144
_exptl_crystal_size_max 0.521
_exptl_crystal_size_mid 0.199
_exptl_crystal_size_min 0.142
_refine_diff_density_max 0.603
_refine_diff_density_min -0.398
_refine_diff_density_rms 0.084
_refine_ls_abs_structure_details 'Flack (1983), 12919 Friedel pairs'
_refine_ls_abs_structure_Flack -0.021(5)
_refine_ls_extinction_method none
_refine_ls_goodness_of_fit_ref 1.080
_refine_ls_hydrogen_treatment constr
_refine_ls_matrix_type full
_refine_ls_number_parameters 884
_refine_ls_number_reflns 27904
_refine_ls_number_restraints 0
_refine_ls_restrained_S_all 1.080
_refine_ls_R_factor_all 0.0496
_refine_ls_R_factor_gt 0.0320
_refine_ls_shift/su_max 0.005
_refine_ls_shift/su_mean 0.000
_refine_ls_structure_factor_coef Fsqd
_refine_ls_weighting_details 'calc w=1/[\s^2^(Fo^2^)+(0.0447P)^2^+0.7351P] where P=(Fo^2^+2Fc^2^)/3'
_refine_ls_weighting_scheme calc
_refine_ls_wR_factor_gt 0.0717
_refine_ls_wR_factor_ref 0.0855
_reflns_number_gt 23406
_reflns_number_total 27904
_reflns_threshold_expression >2sigma(I)
_cod_data_source_file jo061360tsi20060630_084144.cif
_cod_depositor_comments
;
The following automatic conversions were performed:
'_symmetry_cell_setting' value 'Orthorhombic' changed to 'orthorhombic'
according to '/home/saulius/struct/CIF-dictionaries/cif_core.dic'
dictionary named 'cif_core.dic' version 2.4.1 from
2010-06-29.

'_exptl_absorpt_correction_type' value 'None' changed to
'none' according to '/home/saulius/struct/CIF-dictionaries/cif_core.dic'
dictionary named 'cif_core.dic' version 2.4.1 from 2010-06-29.

Automatic conversion script
Id: cif_fix_enum 1527 2010-12-29 10:47:43Z saulius 

The following automatic conversions were performed:

'_chemical_melting_point' value '164\%C' was changed to '437.15' - it
was converted from degrees Celsius(C) to Kelvins(K).

Automatic conversion script
Id: cif_fix_values 1646 2011-03-28 12:23:43Z adriana 
;
_cod_database_code 4022174

loop_
_symmetry_equiv_pos_as_xyz
'x, y, z'
'-x+1/2, -y, z+1/2'
'-x, y+1/2, -z+1/2'
'x+1/2, -y+1/2, -z'

loop_
_atom_site_label
_atom_site_type_symbol
_atom_site_fract_x
_atom_site_fract_y
_atom_site_fract_z
_atom_site_U_iso_or_equiv
_atom_site_adp_type
_atom_site_occupancy
_atom_site_symmetry_multiplicity
_atom_site_calc_flag
_atom_site_refinement_flags
Fe1A Fe 0.683336(13) 0.532296(11) 0.241854(9) 0.01501(4) Uani 1 1 d .
C1A C 0.62642(9) 0.44227(8) 0.24579(6) 0.0151(3) Uani 1 1 d .
C2A C 0.68112(9) 0.44649(7) 0.29278(6) 0.0162(3) Uani 1 1 d .
H2A H 0.6709 0.4447 0.3331 0.019 Uiso 1 1 calc R
C3A C 0.75365(9) 0.45385(8) 0.26659(7) 0.0174(3) Uani 1 1 d .
H3A H 0.7991 0.4575 0.2869 0.021 Uiso 1 1 calc R
C4A C 0.74469(9) 0.45462(8) 0.20423(7) 0.0166(3) Uani 1 1 d .
H4A H 0.7835 0.4587 0.1768 0.020 Uiso 1 1 calc R
C5A C 0.66610(9) 0.44815(7) 0.19020(6) 0.0140(3) Uani 1 1 d .
C6A C 0.61607(12) 0.61232(8) 0.26791(7) 0.0251(4) Uani 1 1 d .
H6A H 0.5706 0.6089 0.2881 0.030 Uiso 1 1 calc R
C7A C 0.68870(12) 0.61827(8) 0.29396(7) 0.0254(4) Uani 1 1 d .
H7A H 0.6989 0.6196 0.3343 0.031 Uiso 1 1 calc R
C8A C 0.74314(12) 0.62190(9) 0.24788(7) 0.0266(4) Uani 1 1 d .
H8A H 0.7950 0.6258 0.2526 0.032 Uiso 1 1 calc R
C9A C 0.70356(11) 0.61845(8) 0.19312(7) 0.0234(4) Uani 1 1 d .
H9A H 0.7252 0.6199 0.1557 0.028 Uiso 1 1 calc R
C10A C 0.62536(11) 0.61252(8) 0.20545(7) 0.0237(3) Uani 1 1 d .
H10A H 0.5870 0.6093 0.1776 0.028 Uiso 1 1 calc R
S1A S 0.52876(2) 0.44416(2) 0.260644(17) 0.01809(7) Uani 1 1 d .
O1A O 0.49119(7) 0.46219(7) 0.20320(5) 0.0243(2) Uani 1 1 d .
C11A C 0.50596(11) 0.35328(9) 0.27532(8) 0.0268(4) Uani 1 1 d .
C12A C 0.52950(18) 0.30896(11) 0.22344(12) 0.0526(7) Uani 1 1 d .
H12A H 0.5835 0.3069 0.2215 0.079 Uiso 1 1 calc R
H12B H 0.5103 0.3282 0.1874 0.079 Uiso 1 1 calc R
H12C H 0.5097 0.2637 0.2285 0.079 Uiso 1 1 calc R
C13A C 0.42056(12) 0.35297(12) 0.28428(11) 0.0427(6) Uani 1 1 d .
H13A H 0.3962 0.3678 0.2486 0.064 Uiso 1 1 calc R
H13B H 0.4076 0.3834 0.3160 0.064 Uiso 1 1 calc R
H13C H 0.4042 0.3075 0.2938 0.064 Uiso 1 1 calc R
C14A C 0.54551(13) 0.33375(12) 0.33293(10) 0.0404(5) Uani 1 1 d .
H14A H 0.5293 0.2891 0.3451 0.061 Uiso 1 1 calc R
H14B H 0.5330 0.3664 0.3631 0.061 Uiso 1 1 calc R
H14C H 0.5990 0.3335 0.3268 0.061 Uiso 1 1 calc R
C15A C 0.63392(9) 0.44596(8) 0.12798(6) 0.0174(3) Uani 1 1 d .
H15A H 0.5803 0.4576 0.1302 0.021 Uiso 1 1 calc R
C16A C 0.64093(10) 0.37534(9) 0.09981(7) 0.0236(3) Uani 1 1 d .
C17A C 0.68325(14) 0.32286(10) 0.12363(9) 0.0352(4) Uani 1 1 d .
H17A H 0.7093 0.3298 0.1588 0.042 Uiso 1 1 calc R
C18A C 0.68714(16) 0.25963(12) 0.09537(12) 0.0495(6) Uani 1 1 d .
H18A H 0.7153 0.2244 0.1119 0.059 Uiso 1 1 calc R
C19A C 0.64933(16) 0.24941(14) 0.04309(12) 0.0534(7) Uani 1 1 d .
H19A H 0.6518 0.2071 0.0244 0.064 Uiso 1 1 calc R
C20A C 0.60835(18) 0.30088(15) 0.01858(10) 0.0545(7) Uani 1 1 d .
H20A H 0.5836 0.2938 -0.0172 0.065 Uiso 1 1 calc R
C21A C 0.60312(15) 0.36418(12) 0.04675(9) 0.0414(5) Uani 1 1 d .
H21A H 0.5744 0.3989 0.0301 0.050 Uiso 1 1 calc R
N1A N 0.67106(8) 0.49600(7) 0.08963(5) 0.0180(3) Uani 1 1 d .
H1A H 0.7177 0.4903 0.0807 0.022 Uiso 1 1 calc R
C22A C 0.63411(10) 0.55065(8) 0.06799(6) 0.0191(3) Uani 1 1 d .
O2A O 0.56770(7) 0.56324(7) 0.07462(5) 0.0263(3) Uani 1 1 d .
O3A O 0.68366(7) 0.59020(6) 0.03705(5) 0.0213(2) Uani 1 1 d .
C23A C 0.65811(11) 0.65531(9) 0.01132(7) 0.0238(3) Uani 1 1 d .
C24A C 0.63643(12) 0.70472(10) 0.06014(9) 0.0315(4) Uani 1 1 d .
H24A H 0.5908 0.6895 0.0787 0.047 Uiso 1 1 calc R
H24B H 0.6288 0.7494 0.0436 0.047 Uiso 1 1 calc R
H24C H 0.6760 0.7066 0.0890 0.047 Uiso 1 1 calc R
C25A C 0.59503(12) 0.64348(11) -0.03274(8) 0.0314(4) Uani 1 1 d .
H25A H 0.6090 0.6075 -0.0594 0.047 Uiso 1 1 calc R
H25B H 0.5862 0.6847 -0.0547 0.047 Uiso 1 1 calc R
H25C H 0.5500 0.6308 -0.0120 0.047 Uiso 1 1 calc R
C26A C 0.72750(12) 0.68085(10) -0.02053(9) 0.0317(4) Uani 1 1 d .
H26A H 0.7682 0.6854 0.0071 0.048 Uiso 1 1 calc R
H26B H 0.7170 0.7245 -0.0381 0.048 Uiso 1 1 calc R
H26C H 0.7414 0.6489 -0.0509 0.048 Uiso 1 1 calc R
Fe1B Fe 0.325467(14) 0.605817(11) 0.062501(9) 0.01570(5) Uani 1 1 d .
C1B C 0.28582(9) 0.64656(7) 0.13892(6) 0.0145(3) Uani 1 1 d .
C2B C 0.33617(10) 0.69347(7) 0.10947(7) 0.0173(3) Uani 1 1 d .
H2B H 0.3241 0.7370 0.0961 0.021 Uiso 1 1 calc R
C3B C 0.40760(10) 0.66107(8) 0.10455(7) 0.0201(3) Uani 1 1 d .
H3B H 0.4506 0.6800 0.0876 0.024 Uiso 1 1 calc R
C4B C 0.40215(9) 0.59494(8) 0.12988(7) 0.0186(3) Uani 1 1 d .
H4B H 0.4412 0.5634 0.1323 0.022 Uiso 1 1 calc R
C5B C 0.32725(9) 0.58441(7) 0.15112(6) 0.0150(3) Uani 1 1 d .
C6B C 0.23669(12) 0.59434(10) 0.00531(7) 0.0282(4) Uani 1 1 d .
H6B H 0.1878 0.6098 0.0113 0.034 Uiso 1 1 calc R
C7B C 0.29562(12) 0.63138(9) -0.02247(7) 0.0261(4) Uani 1 1 d .
H7B H 0.2922 0.6753 -0.0378 0.031 Uiso 1 1 calc R
C8B C 0.36071(12) 0.58920(10) -0.02258(7) 0.0282(4) Uani 1 1 d .
H8B H 0.4075 0.6007 -0.0381 0.034 Uiso 1 1 calc R
C9B C 0.34183(13) 0.52651(9) 0.00510(8) 0.0299(4) Uani 1 1 d .
H9B H 0.3741 0.4897 0.0110 0.036 Uiso 1 1 calc R
C10B C 0.26523(13) 0.52980(10) 0.02223(7) 0.0300(4) Uani 1 1 d .
H10B H 0.2383 0.4955 0.0413 0.036 Uiso 1 1 calc R
S1B S 0.18743(2) 0.660902(17) 0.141157(16) 0.01473(7) Uani 1 1 d .
O1B O 0.15147(7) 0.59236(5) 0.15208(5) 0.0193(2) Uani 1 1 d .
C11B C 0.17170(10) 0.71159(7) 0.20888(7) 0.0189(3) Uani 1 1 d .
C12B C 0.19863(13) 0.67315(9) 0.26332(8) 0.0303(4) Uani 1 1 d .
H12D H 0.2524 0.6681 0.2617 0.045 Uiso 1 1 calc R
H12E H 0.1755 0.6288 0.2644 0.045 Uiso 1 1 calc R
H12F H 0.1850 0.6982 0.2982 0.045 Uiso 1 1 calc R
C13B C 0.08641(11) 0.72120(10) 0.20976(9) 0.0308(4) Uani 1 1 d .
H13D H 0.0623 0.6775 0.2139 0.046 Uiso 1 1 calc R
H13E H 0.0705 0.7421 0.1735 0.046 Uiso 1 1 calc R
H13F H 0.0727 0.7499 0.2424 0.046 Uiso 1 1 calc R
C14B C 0.21181(12) 0.77964(9) 0.20120(9) 0.0299(4) Uani 1 1 d .
H14D H 0.1988 0.8094 0.2333 0.045 Uiso 1 1 calc R
H14E H 0.1967 0.8001 0.1645 0.045 Uiso 1 1 calc R
H14F H 0.2653 0.7723 0.2009 0.045 Uiso 1 1 calc R
C15B C 0.30069(9) 0.52096(7) 0.18325(7) 0.0175(3) Uani 1 1 d .
H15B H 0.2471 0.5143 0.1746 0.021 Uiso 1 1 calc R
C16B C 0.31027(10) 0.52693(8) 0.25053(7) 0.0243(3) Uani 1 1 d .
C17B C 0.26048(13) 0.49122(11) 0.28690(9) 0.0357(5) Uani 1 1 d .
H17B H 0.2213 0.4661 0.2704 0.043 Uiso 1 1 calc R
C18B C 0.26985(17) 0.49335(14) 0.34847(10) 0.0510(7) Uani 1 1 d .
H18B H 0.2369 0.4692 0.3727 0.061 Uiso 1 1 calc R
C19B C 0.32728(17) 0.53074(14) 0.37353(9) 0.0510(7) Uani 1 1 d .
H19B H 0.3329 0.5320 0.4144 0.061 Uiso 1 1 calc R
C20B C 0.37620(15) 0.56619(14) 0.33774(9) 0.0458(6) Uani 1 1 d .
H20B H 0.4149 0.5918 0.3544 0.055 Uiso 1 1 calc R
C21B C 0.36785(12) 0.56388(11) 0.27604(8) 0.0312(4) Uani 1 1 d .
H21B H 0.4015 0.5875 0.2521 0.037 Uiso 1 1 calc R
N1B N 0.34190(8) 0.46074(7) 0.16310(6) 0.0192(3) Uani 1 1 d .
H1B H 0.3891 0.4574 0.1712 0.023 Uiso 1 1 calc R
C22B C 0.30858(10) 0.41045(8) 0.13232(8) 0.0217(3) Uani 1 1 d .
O2B O 0.24318(7) 0.40951(6) 0.11628(6) 0.0279(3) Uani 1 1 d .
O3B O 0.35959(8) 0.36000(6) 0.12177(6) 0.0299(3) Uani 1 1 d .
C23B C 0.34050(12) 0.30367(9) 0.08205(9) 0.0314(4) Uani 1 1 d .
C24B C 0.41071(15) 0.25878(11) 0.08495(13) 0.0493(6) Uani 1 1 d .
H24D H 0.4544 0.2859 0.0763 0.074 Uiso 1 1 calc R
H24E H 0.4066 0.2226 0.0565 0.074 Uiso 1 1 calc R
H24F H 0.4153 0.2396 0.1239 0.074 Uiso 1 1 calc R
C25B C 0.27236(14) 0.26405(10) 0.10342(10) 0.0378(5) Uani 1 1 d .
H25D H 0.2791 0.2518 0.1442 0.057 Uiso 1 1 calc R
H25E H 0.2667 0.2234 0.0801 0.057 Uiso 1 1 calc R
H25F H 0.2281 0.2919 0.0995 0.057 Uiso 1 1 calc R
C26B C 0.32893(17) 0.33104(11) 0.01966(9) 0.0428(5) Uani 1 1 d .
H26D H 0.2862 0.3611 0.0191 0.064 Uiso 1 1 calc R
H26E H 0.3203 0.2936 -0.0069 0.064 Uiso 1 1 calc R
H26F H 0.3730 0.3557 0.0074 0.064 Uiso 1 1 calc R
Fe1C Fe 0.488912(14) 0.625150(11) 0.609469(10) 0.01694(5) Uani 1 1 d .
C1C C 0.53365(9) 0.56517(7) 0.54620(6) 0.0140(3) Uani 1 1 d .
C2C C 0.47735(9) 0.60955(8) 0.52138(7) 0.0180(3) Uani 1 1 d .
H2C H 0.4850 0.6421 0.4920 0.022 Uiso 1 1 calc R
C3C C 0.40785(9) 0.59476(8) 0.54986(7) 0.0181(3) Uani 1 1 d .
H3C H 0.3619 0.6156 0.5419 0.022 Uiso 1 1 calc R
C4C C 0.42054(9) 0.54283(7) 0.59243(7) 0.0162(3) Uani 1 1 d .
H4C H 0.3840 0.5241 0.6171 0.019 Uiso 1 1 calc R
C5C C 0.49825(9) 0.52374(7) 0.59148(6) 0.0135(3) Uani 1 1 d .
C6C C 0.57556(12) 0.68075(9) 0.64439(8) 0.0295(4) Uani 1 1 d .
H6C H 0.6256 0.6794 0.6322 0.035 Uiso 1 1 calc R
C7C C 0.51920(14) 0.72484(9) 0.62236(10) 0.0360(5) Uani 1 1 d .
H7C H 0.5256 0.7577 0.5931 0.043 Uiso 1 1 calc R
C8C C 0.45131(14) 0.71016(11) 0.65269(12) 0.0462(6) Uani 1 1 d .
H8C H 0.4051 0.7315 0.6468 0.055 Uiso 1 1 calc R
C9C C 0.46623(15) 0.65744(12) 0.69329(10) 0.0451(6) Uani 1 1 d .
H9C H 0.4315 0.6380 0.7191 0.054 Uiso 1 1 calc R
C10C C 0.54245(14) 0.63908(9) 0.68830(8) 0.0331(5) Uani 1 1 d .
H10C H 0.5669 0.6054 0.7101 0.040 Uiso 1 1 calc R
S1C S 0.62994(2) 0.57630(2) 0.529438(16) 0.01590(7) Uani 1 1 d .
O1C O 0.67411(7) 0.53988(6) 0.57660(4) 0.0211(2) Uani 1 1 d .
C11C C 0.64213(9) 0.52578(8) 0.46101(6) 0.0183(3) Uani 1 1 d .
C12C C 0.72463(10) 0.53887(10) 0.44431(7) 0.0256(4) Uani 1 1 d .
H12G H 0.7570 0.5202 0.4743 0.038 Uiso 1 1 calc R
H12H H 0.7331 0.5872 0.4411 0.038 Uiso 1 1 calc R
H12I H 0.7354 0.5174 0.4071 0.038 Uiso 1 1 calc R
C13C C 0.62769(12) 0.45055(9) 0.47282(7) 0.0262(4) Uani 1 1 d .
H13G H 0.5749 0.4435 0.4800 0.039 Uiso 1 1 calc R
H13H H 0.6560 0.4363 0.5068 0.039 Uiso 1 1 calc R
H13I H 0.6430 0.4242 0.4391 0.039 Uiso 1 1 calc R
C14C C 0.58753(11) 0.55404(9) 0.41489(7) 0.0231(3) Uani 1 1 d .
H14G H 0.5974 0.5330 0.3773 0.035 Uiso 1 1 calc R
H14H H 0.5942 0.6026 0.4116 0.035 Uiso 1 1 calc R
H14I H 0.5367 0.5443 0.4268 0.035 Uiso 1 1 calc R
C15C C 0.53400(9) 0.47117(8) 0.63168(6) 0.0151(3) Uani 1 1 d .
H15C H 0.5842 0.4878 0.6427 0.018 Uiso 1 1 calc R
C21C C 0.49393(10) 0.37743(8) 0.56048(8) 0.0256(3) Uani 1 1 d .
H21C H 0.4535 0.4042 0.5484 0.031 Uiso 1 1 calc R
C17C C 0.50500(13) 0.31285(10) 0.53590(11) 0.0383(5) Uani 1 1 d .
H17C H 0.4724 0.2971 0.5067 0.046 Uiso 1 1 calc R
C18C C 0.56373(14) 0.27211(10) 0.55443(12) 0.0449(6) Uani 1 1 d .
H18C H 0.5709 0.2292 0.5377 0.054 Uiso 1 1 calc R
C19C C 0.61148(14) 0.29519(11) 0.59751(11) 0.0420(5) Uani 1 1 d .
H19C H 0.6507 0.2675 0.6106 0.050 Uiso 1 1 calc R
C20C C 0.60182(12) 0.35974(10) 0.62190(9) 0.0305(4) Uani 1 1 d .
H20C H 0.6347 0.3751 0.6511 0.037 Uiso 1 1 calc R
C16C C 0.54339(9) 0.40145(8) 0.60300(7) 0.0188(3) Uani 1 1 d .
N1C N 0.49022(8) 0.46294(7) 0.68587(5) 0.0166(2) Uani 1 1 d .
H1C H 0.4426 0.4554 0.6837 0.020 Uiso 1 1 calc R
C22C C 0.52363(9) 0.46700(8) 0.73917(7) 0.0178(3) Uani 1 1 d .
O2C O 0.58704(7) 0.48781(7) 0.74819(5) 0.0253(3) Uani 1 1 d .
O3C O 0.47563(7) 0.44461(6) 0.78177(5) 0.0198(2) Uani 1 1 d .
C23C C 0.49627(12) 0.45114(9) 0.84416(7) 0.0257(4) Uani 1 1 d .
C24C C 0.50211(18) 0.52595(12) 0.86006(10) 0.0524(7) Uani 1 1 d .
H24G H 0.5434 0.5462 0.8389 0.079 Uiso 1 1 calc R
H24H H 0.5105 0.5304 0.9018 0.079 Uiso 1 1 calc R
H24I H 0.4561 0.5488 0.8496 0.079 Uiso 1 1 calc R
C25C C 0.56769(13) 0.41128(13) 0.85781(9) 0.0419(5) Uani 1 1 d .
H25G H 0.5634 0.3659 0.8420 0.063 Uiso 1 1 calc R
H25H H 0.5746 0.4089 0.8999 0.063 Uiso 1 1 calc R
H25I H 0.6101 0.4339 0.8402 0.063 Uiso 1 1 calc R
C26C C 0.42952(13) 0.41849(11) 0.87551(8) 0.0338(4) Uani 1 1 d .
H26G H 0.3839 0.4408 0.8634 0.051 Uiso 1 1 calc R
H26H H 0.4356 0.4232 0.9175 0.051 Uiso 1 1 calc R
H26I H 0.4269 0.3709 0.8654 0.051 Uiso 1 1 calc R

loop_
_atom_site_aniso_label
_atom_site_aniso_U_11
_atom_site_aniso_U_22
_atom_site_aniso_U_33
_atom_site_aniso_U_23
_atom_site_aniso_U_13
_atom_site_aniso_U_12
Fe1A 0.01669(11) 0.01608(9) 0.01227(8) 0.00062(7) 0.00022(8) -0.00089(8)
C1A 0.0124(7) 0.0174(6) 0.0156(6) 0.0010(5) 0.0005(5) 0.0006(5)
C2A 0.0175(7) 0.0191(6) 0.0119(6) 0.0009(5) 0.0000(6) 0.0003(6)
C3A 0.0140(7) 0.0207(7) 0.0176(7) 0.0015(5) -0.0024(5) -0.0008(6)
C4A 0.0138(7) 0.0206(7) 0.0153(6) -0.0004(5) 0.0014(5) -0.0005(6)
C5A 0.0140(7) 0.0152(6) 0.0129(6) 0.0004(5) -0.0003(5) 0.0001(5)
C6A 0.0346(10) 0.0173(7) 0.0233(8) 0.0007(6) 0.0041(7) 0.0055(7)
C7A 0.0431(11) 0.0173(7) 0.0159(6) 0.0002(5) -0.0022(7) -0.0027(7)
C8A 0.0343(10) 0.0230(8) 0.0224(8) 0.0043(6) -0.0039(7) -0.0105(7)
C9A 0.0359(10) 0.0193(7) 0.0150(6) 0.0031(5) 0.0022(6) -0.0045(7)
C10A 0.0308(10) 0.0203(7) 0.0200(7) 0.0034(6) -0.0023(7) 0.0022(7)
S1A 0.01229(17) 0.02181(17) 0.02017(16) 0.00740(14) 0.00276(14) 0.00251(14)
O1A 0.0122(6) 0.0352(6) 0.0253(6) 0.0135(5) -0.0022(5) 0.0006(5)
C11A 0.0194(9) 0.0262(8) 0.0347(9) 0.0140(7) 0.0000(7) -0.0042(7)
C12A 0.0676(19) 0.0249(10) 0.0652(16) -0.0034(10) 0.0177(13) -0.0176(11)
C13A 0.0198(10) 0.0490(12) 0.0594(14) 0.0312(11) -0.0032(9) -0.0097(9)
C14A 0.0276(11) 0.0417(11) 0.0518(12) 0.0316(10) -0.0057(9) -0.0026(9)
C15A 0.0151(7) 0.0250(7) 0.0120(6) 0.0007(5) 0.0004(5) -0.0037(6)
C16A 0.0250(9) 0.0291(8) 0.0167(7) -0.0053(6) 0.0031(6) -0.0106(7)
C17A 0.0379(12) 0.0313(9) 0.0365(10) -0.0154(8) -0.0020(9) 0.0004(9)
C18A 0.0528(16) 0.0362(11) 0.0596(14) -0.0248(10) 0.0035(12) 0.0049(11)
C19A 0.0592(18) 0.0488(14) 0.0522(14) -0.0348(12) 0.0122(12) -0.0184(12)
C20A 0.071(2) 0.0637(16) 0.0291(10) -0.0203(11) -0.0033(11) -0.0278(15)
C21A 0.0511(15) 0.0479(12) 0.0251(9) -0.0043(8) -0.0102(9) -0.0193(11)
N1A 0.0138(6) 0.0254(6) 0.0150(5) 0.0040(5) 0.0012(5) 0.0006(5)
C22A 0.0176(8) 0.0265(8) 0.0132(6) 0.0001(6) -0.0005(6) 0.0007(6)
O2A 0.0160(6) 0.0387(7) 0.0242(6) 0.0060(5) 0.0018(5) 0.0061(5)
O3A 0.0166(6) 0.0253(6) 0.0219(5) 0.0076(4) 0.0011(5) 0.0033(5)
C23A 0.0232(9) 0.0247(8) 0.0236(8) 0.0071(6) -0.0031(6) 0.0053(7)
C24A 0.0358(11) 0.0289(9) 0.0297(9) 0.0012(7) -0.0056(8) 0.0085(8)
C25A 0.0306(11) 0.0394(10) 0.0241(8) 0.0057(7) -0.0095(8) 0.0054(8)
C26A 0.0300(11) 0.0295(9) 0.0356(10) 0.0122(8) 0.0027(8) 0.0039(8)
Fe1B 0.01683(11) 0.01508(9) 0.01520(9) -0.00157(7) 0.00266(8) -0.00318(8)
C1B 0.0131(7) 0.0158(6) 0.0147(6) -0.0021(5) 0.0011(5) -0.0009(5)
C2B 0.0207(8) 0.0137(6) 0.0175(6) -0.0006(5) 0.0007(6) -0.0049(6)
C3B 0.0170(8) 0.0221(7) 0.0210(7) -0.0029(6) 0.0019(6) -0.0065(6)
C4B 0.0126(7) 0.0204(7) 0.0226(7) -0.0026(6) -0.0003(6) -0.0014(6)
C5B 0.0136(7) 0.0159(6) 0.0154(6) -0.0007(5) -0.0004(5) 0.0004(6)
C6B 0.0260(10) 0.0400(10) 0.0187(7) -0.0056(7) -0.0023(7) -0.0064(8)
C7B 0.0363(11) 0.0247(8) 0.0173(7) -0.0001(6) -0.0001(7) -0.0068(7)
C8B 0.0344(11) 0.0305(9) 0.0195(7) -0.0058(6) 0.0103(7) -0.0078(8)
C9B 0.0450(12) 0.0209(8) 0.0238(8) -0.0074(6) 0.0036(8) 0.0006(8)
C10B 0.0440(12) 0.0271(9) 0.0189(7) -0.0035(7) 0.0011(7) -0.0165(8)
S1B 0.01368(17) 0.01256(14) 0.01795(15) -0.00211(12) -0.00050(14) 0.00086(13)
O1B 0.0136(6) 0.0141(5) 0.0302(6) -0.0046(4) 0.0019(4) -0.0028(4)
C11B 0.0205(8) 0.0145(6) 0.0217(7) -0.0048(5) 0.0021(6) 0.0013(6)
C12B 0.0421(12) 0.0293(9) 0.0196(7) -0.0030(6) 0.0025(8) 0.0082(8)
C13B 0.0235(9) 0.0277(9) 0.0412(10) -0.0146(8) 0.0038(8) 0.0037(7)
C14B 0.0376(11) 0.0195(8) 0.0327(9) -0.0109(7) 0.0087(8) -0.0084(7)
C15B 0.0130(7) 0.0159(6) 0.0235(7) 0.0033(5) 0.0018(6) 0.0024(5)
C16B 0.0261(9) 0.0239(7) 0.0228(8) 0.0074(6) 0.0055(7) 0.0115(7)
C17B 0.0378(12) 0.0345(10) 0.0348(10) 0.0118(8) 0.0149(9) 0.0080(9)
C18B 0.0628(18) 0.0557(14) 0.0346(11) 0.0222(10) 0.0229(11) 0.0220(13)
C19B 0.0616(17) 0.0692(16) 0.0223(9) 0.0093(10) 0.0040(10) 0.0289(15)
C20B 0.0488(15) 0.0644(15) 0.0242(9) -0.0039(10) -0.0085(9) 0.0188(12)
C21B 0.0298(10) 0.0447(11) 0.0189(7) 0.0020(7) -0.0028(7) 0.0081(9)
N1B 0.0117(6) 0.0164(6) 0.0294(7) -0.0005(5) -0.0030(5) 0.0034(5)
C22B 0.0179(8) 0.0175(7) 0.0298(8) 0.0037(6) -0.0022(7) 0.0014(6)
O2B 0.0181(6) 0.0214(6) 0.0442(8) 0.0013(5) -0.0105(5) 0.0003(5)
O3B 0.0221(7) 0.0204(6) 0.0472(8) -0.0101(5) -0.0083(6) 0.0048(5)
C23B 0.0329(11) 0.0167(7) 0.0446(11) -0.0073(7) -0.0047(8) 0.0001(7)
C24B 0.0442(14) 0.0262(10) 0.0776(17) -0.0201(10) -0.0065(13) 0.0114(10)
C25B 0.0453(13) 0.0200(8) 0.0481(12) 0.0034(8) -0.0079(10) -0.0045(8)
C26B 0.0618(17) 0.0283(9) 0.0384(11) -0.0047(8) 0.0059(11) -0.0035(10)
Fe1C 0.01732(11) 0.01435(9) 0.01914(10) -0.00169(8) 0.00242(9) -0.00103(8)
C1C 0.0133(7) 0.0150(6) 0.0138(6) 0.0009(5) -0.0004(5) -0.0014(5)
C2C 0.0164(7) 0.0190(7) 0.0186(7) 0.0039(5) -0.0001(6) 0.0004(6)
C3C 0.0140(7) 0.0178(7) 0.0224(7) 0.0041(5) -0.0002(6) 0.0008(6)
C4C 0.0141(7) 0.0150(6) 0.0196(7) 0.0021(5) -0.0002(6) 0.0001(5)
C5C 0.0135(7) 0.0144(6) 0.0127(6) 0.0001(5) 0.0008(5) -0.0013(5)
C6C 0.0301(10) 0.0277(9) 0.0307(9) -0.0123(7) -0.0020(8) -0.0069(7)
C7C 0.0489(14) 0.0154(7) 0.0436(11) -0.0017(7) -0.0117(10) -0.0042(8)
C8C 0.0358(13) 0.0325(11) 0.0702(16) -0.0297(11) -0.0031(11) 0.0088(9)
C9C 0.0555(16) 0.0453(12) 0.0346(10) -0.0252(9) 0.0214(10) -0.0208(11)
C10C 0.0540(14) 0.0232(8) 0.0221(8) -0.0060(7) -0.0073(8) -0.0042(8)
S1C 0.01244(17) 0.02206(17) 0.01320(15) 0.00103(13) 0.00037(13) -0.00249(14)
O1C 0.0135(5) 0.0359(6) 0.0139(5) 0.0026(4) -0.0024(4) 0.0014(5)
C11C 0.0191(8) 0.0245(7) 0.0112(6) 0.0008(5) 0.0014(5) 0.0029(6)
C12C 0.0188(8) 0.0401(10) 0.0177(7) 0.0018(7) 0.0051(6) 0.0029(7)
C13C 0.0364(11) 0.0251(8) 0.0171(7) -0.0005(6) 0.0041(7) 0.0027(7)
C14C 0.0243(9) 0.0308(8) 0.0141(6) 0.0001(6) -0.0019(6) 0.0045(7)
C15C 0.0130(7) 0.0173(6) 0.0150(6) 0.0032(5) -0.0003(5) -0.0012(5)
C21C 0.0175(8) 0.0200(7) 0.0393(9) -0.0042(7) -0.0004(7) -0.0046(6)
C17C 0.0304(11) 0.0268(9) 0.0579(13) -0.0136(9) 0.0000(10) -0.0082(8)
C18C 0.0385(13) 0.0203(9) 0.0759(17) -0.0094(10) 0.0131(12) 0.0031(8)
C19C 0.0393(13) 0.0298(10) 0.0570(14) 0.0027(9) 0.0067(11) 0.0162(9)
C20C 0.0281(10) 0.0303(9) 0.0331(9) 0.0046(7) 0.0017(8) 0.0110(8)
C16C 0.0159(7) 0.0177(7) 0.0229(7) 0.0046(6) 0.0053(6) -0.0001(6)
N1C 0.0112(6) 0.0229(6) 0.0156(5) 0.0031(5) 0.0002(5) -0.0030(5)
C22C 0.0181(7) 0.0193(7) 0.0160(6) 0.0017(5) 0.0018(6) 0.0000(6)
O2C 0.0189(6) 0.0369(7) 0.0203(6) 0.0034(5) -0.0031(5) -0.0092(5)
O3C 0.0205(6) 0.0265(6) 0.0123(5) 0.0021(4) 0.0014(4) -0.0047(5)
C23C 0.0328(10) 0.0307(8) 0.0135(6) -0.0018(6) 0.0003(6) -0.0047(8)
C24C 0.0746(19) 0.0417(12) 0.0411(12) -0.0218(10) 0.0175(12) -0.0203(13)
C25C 0.0359(12) 0.0635(14) 0.0262(9) 0.0183(9) -0.0054(8) -0.0047(10)
C26C 0.0359(12) 0.0481(11) 0.0173(8) 0.0027(7) 0.0074(7) -0.0088(9)

loop_
_atom_type_symbol
_atom_type_description
_atom_type_scat_dispersion_real
_atom_type_scat_dispersion_imag
_atom_type_scat_source
C C 0.0033 0.0016 'International Tables Vol C Tables 4.2.6.8 and 6.1.1.4'
H H 0.0000 0.0000 'International Tables Vol C Tables 4.2.6.8 and 6.1.1.4'
N N 0.0061 0.0033 'International Tables Vol C Tables 4.2.6.8 and 6.1.1.4'
O O 0.0106 0.0060 'International Tables Vol C Tables 4.2.6.8 and 6.1.1.4'
Fe Fe 0.3463 0.8444 'International Tables Vol C Tables 4.2.6.8 and 6.1.1.4'
S S 0.1246 0.1234 'International Tables Vol C Tables 4.2.6.8 and 6.1.1.4'

loop_
_geom_angle_atom_site_label_1
_geom_angle_atom_site_label_2
_geom_angle_atom_site_label_3
_geom_angle
C1A Fe1A C2A 41.49(6)
C1A Fe1A C5A 41.55(6)
C2A Fe1A C5A 69.84(6)
C1A Fe1A C9A 145.59(6)
C2A Fe1A C9A 170.91(7)
C5A Fe1A C9A 112.52(6)
C1A Fe1A C10A 115.60(7)
C2A Fe1A C10A 148.10(7)
C5A Fe1A C10A 108.24(6)
C9A Fe1A C10A 40.58(7)
C1A Fe1A C4A 68.91(6)
C2A Fe1A C4A 68.54(6)
C5A Fe1A C4A 41.04(6)
C9A Fe1A C4A 107.09(7)
C10A Fe1A C4A 131.81(6)
C1A Fe1A C8A 173.55(6)
C2A Fe1A C8A 132.56(7)
C5A Fe1A C8A 143.49(7)
C9A Fe1A C8A 40.67(7)
C10A Fe1A C8A 68.41(8)
C4A Fe1A C8A 112.66(7)
C1A Fe1A C6A 111.06(7)
C2A Fe1A C6A 117.07(7)
C5A Fe1A C6A 133.74(7)
C9A Fe1A C6A 68.17(7)
C10A Fe1A C6A 40.52(7)
C4A Fe1A C6A 172.03(7)
C8A Fe1A C6A 68.32(8)
C1A Fe1A C3A 69.05(6)
C2A Fe1A C3A 40.73(6)
C5A Fe1A C3A 69.16(6)
C9A Fe1A C3A 130.95(7)
C10A Fe1A C3A 170.37(7)
C4A Fe1A C3A 40.39(6)
C8A Fe1A C3A 107.81(7)
C6A Fe1A C3A 147.52(7)
C1A Fe1A C7A 135.00(7)
C2A Fe1A C7A 110.59(6)
C5A Fe1A C7A 174.03(8)
C9A Fe1A C7A 68.04(6)
C10A Fe1A C7A 68.07(7)
C4A Fe1A C7A 144.91(8)
C8A Fe1A C7A 40.50(7)
C6A Fe1A C7A 40.47(8)
C3A Fe1A C7A 115.28(7)
C2A C1A C5A 107.95(13)
C2A C1A S1A 121.31(11)
C5A C1A S1A 129.94(12)
C2A C1A Fe1A 69.39(8)
C5A C1A Fe1A 69.56(8)
S1A C1A Fe1A 118.55(8)
C3A C2A C1A 107.94(13)
C3A C2A Fe1A 70.37(9)
C1A C2A Fe1A 69.12(8)
C3A C2A H2A 126.0
C1A C2A H2A 126.0
Fe1A C2A H2A 126.1
C4A C3A C2A 108.24(14)
C4A C3A Fe1A 69.74(9)
C2A C3A Fe1A 68.90(9)
C4A C3A H3A 125.9
C2A C3A H3A 125.9
Fe1A C3A H3A 127.0
C3A C4A C5A 109.11(13)
C3A C4A Fe1A 69.87(9)
C5A C4A Fe1A 69.01(8)
C3A C4A H4A 125.4
C5A C4A H4A 125.4
Fe1A C4A H4A 127.3
C4A C5A C1A 106.75(12)
C4A C5A C15A 124.91(13)
C1A C5A C15A 128.31(14)
C4A C5A Fe1A 69.94(8)
C1A C5A Fe1A 68.89(8)
C15A C5A Fe1A 127.51(10)
C7A C6A C10A 107.82(17)
C7A C6A Fe1A 69.79(10)
C10A C6A Fe1A 69.52(10)
C7A C6A H6A 126.1
C10A C6A H6A 126.1
Fe1A C6A H6A 126.2
C6A C7A C8A 108.44(15)
C6A C7A Fe1A 69.74(9)
C8A C7A Fe1A 69.68(9)
C6A C7A H7A 125.8
C8A C7A H7A 125.8
Fe1A C7A H7A 126.4
C7A C8A C9A 107.40(17)
C7A C8A Fe1A 69.82(9)
C9A C8A Fe1A 69.35(10)
C7A C8A H8A 126.3
C9A C8A H8A 126.3
Fe1A C8A H8A 126.1
C10A C9A C8A 108.37(15)
C10A C9A Fe1A 69.85(9)
C8A C9A Fe1A 69.98(9)
C10A C9A H9A 125.8
C8A C9A H9A 125.8
Fe1A C9A H9A 125.9
C9A C10A C6A 107.97(16)
C9A C10A Fe1A 69.57(10)
C6A C10A Fe1A 69.96(10)
C9A C10A H10A 126.0
C6A C10A H10A 126.0
Fe1A C10A H10A 126.0
O1A S1A C1A 106.03(7)
O1A S1A C11A 106.46(8)
C1A S1A C11A 103.19(8)
C12A C11A C14A 112.9(2)
C12A C11A C13A 111.91(19)
C14A C11A C13A 109.96(16)
C12A C11A S1A 110.48(13)
C14A C11A S1A 106.99(14)
C13A C11A S1A 104.11(13)
C11A C12A H12A 109.5
C11A C12A H12B 109.5
H12A C12A H12B 109.5
C11A C12A H12C 109.5
H12A C12A H12C 109.5
H12B C12A H12C 109.5
C11A C13A H13A 109.5
C11A C13A H13B 109.5
H13A C13A H13B 109.5
C11A C13A H13C 109.5
H13A C13A H13C 109.5
H13B C13A H13C 109.5
C11A C14A H14A 109.5
C11A C14A H14B 109.5
H14A C14A H14B 109.5
C11A C14A H14C 109.5
H14A C14A H14C 109.5
H14B C14A H14C 109.5
N1A C15A C5A 111.11(13)
N1A C15A C16A 108.76(12)
C5A C15A C16A 112.41(13)
N1A C15A H15A 108.1
C5A C15A H15A 108.1
C16A C15A H15A 108.1
C17A C16A C21A 118.78(18)
C17A C16A C15A 123.68(15)
C21A C16A C15A 117.54(18)
C16A C17A C18A 120.5(2)
C16A C17A H17A 119.7
C18A C17A H17A 119.7
C19A C18A C17A 119.9(2)
C19A C18A H18A 120.0
C17A C18A H18A 120.0
C20A C19A C18A 120.2(2)
C20A C19A H19A 119.9
C18A C19A H19A 119.9
C19A C20A C21A 120.4(2)
C19A C20A H20A 119.8
C21A C20A H20A 119.8
C16A C21A C20A 120.0(2)
C16A C21A H21A 120.0
C20A C21A H21A 120.0
C22A N1A C15A 121.81(15)
C22A N1A H1A 119.1
C15A N1A H1A 119.1
O2A C22A N1A 126.12(16)
O2A C22A O3A 125.04(15)
N1A C22A O3A 108.84(14)
C22A O3A C23A 119.67(13)
O3A C23A C26A 102.92(14)
O3A C23A C25A 110.78(15)
C26A C23A C25A 109.82(15)
O3A C23A C24A 110.02(13)
C26A C23A C24A 110.03(17)
C25A C23A C24A 112.83(16)
C23A C24A H24A 109.5
C23A C24A H24B 109.5
H24A C24A H24B 109.5
C23A C24A H24C 109.5
H24A C24A H24C 109.5
H24B C24A H24C 109.5
C23A C25A H25A 109.5
C23A C25A H25B 109.5
H25A C25A H25B 109.5
C23A C25A H25C 109.5
H25A C25A H25C 109.5
H25B C25A H25C 109.5
C23A C26A H26A 109.5
C23A C26A H26B 109.5
H26A C26A H26B 109.5
C23A C26A H26C 109.5
H26A C26A H26C 109.5
H26B C26A H26C 109.5
C2B Fe1B C1B 41.72(6)
C2B Fe1B C9B 164.20(8)
C1B Fe1B C9B 152.68(7)
C2B Fe1B C10B 153.87(8)
C1B Fe1B C10B 118.92(7)
C9B Fe1B C10B 40.49(9)
C2B Fe1B C5B 70.06(6)
C1B Fe1B C5B 41.61(6)
C9B Fe1B C5B 117.63(7)
C10B Fe1B C5B 107.15(7)
C2B Fe1B C3B 40.83(7)
C1B Fe1B C3B 69.16(6)
C9B Fe1B C3B 126.46(8)
C10B Fe1B C3B 164.18(8)
C5B Fe1B C3B 69.08(6)
C2B Fe1B C8B 126.71(7)
C1B Fe1B C8B 165.44(7)
C9B Fe1B C8B 40.53(7)
C10B Fe1B C8B 68.05(8)
C5B Fe1B C8B 151.85(7)
C3B Fe1B C8B 107.59(7)
C2B Fe1B C6B 119.68(7)
C1B Fe1B C6B 108.27(7)
C9B Fe1B C6B 68.02(8)
C10B Fe1B C6B 40.37(8)
C5B Fe1B C6B 127.34(7)
C3B Fe1B C6B 153.77(7)
C8B Fe1B C6B 67.99(8)
C2B Fe1B C4B 68.71(6)
C1B Fe1B C4B 68.83(6)
C9B Fe1B C4B 107.34(8)
C10B Fe1B C4B 126.94(7)
C5B Fe1B C4B 40.77(6)
C3B Fe1B C4B 40.46(6)
C8B Fe1B C4B 118.53(8)
C6B Fe1B C4B 164.91(7)
C2B Fe1B C7B 107.94(7)
C1B Fe1B C7B 127.67(7)
C9B Fe1B C7B 68.16(7)
C10B Fe1B C7B 68.05(7)
C5B Fe1B C7B 165.68(7)
C3B Fe1B C7B 119.26(7)
C8B Fe1B C7B 40.49(8)
C6B Fe1B C7B 40.44(7)
C4B Fe1B C7B 152.83(7)
C2B C1B C5B 107.93(13)
C2B C1B S1B 121.54(12)
C5B C1B S1B 128.98(12)
C2B C1B Fe1B 69.06(8)
C5B C1B Fe1B 69.87(8)
S1B C1B Fe1B 115.41(8)
C3B C2B C1B 107.72(13)
C3B C2B Fe1B 70.44(9)
C1B C2B Fe1B 69.23(8)
C3B C2B H2B 126.1
C1B C2B H2B 126.1
Fe1B C2B H2B 125.8
C4B C3B C2B 108.32(14)
C4B C3B Fe1B 69.95(9)
C2B C3B Fe1B 68.73(9)
C4B C3B H3B 125.8
C2B C3B H3B 125.8
Fe1B C3B H3B 127.0
C3B C4B C5B 109.32(14)
C3B C4B Fe1B 69.59(9)
C5B C4B Fe1B 69.36(9)
C3B C4B H4B 125.3
C5B C4B H4B 125.3
Fe1B C4B H4B 127.3
C4B C5B C1B 106.70(13)
C4B C5B C15B 124.71(14)
C1B C5B C15B 128.49(14)
C4B C5B Fe1B 69.87(9)
C1B C5B Fe1B 68.52(8)
C15B C5B Fe1B 129.25(11)
C10B C6B C7B 108.18(18)
C10B C6B Fe1B 69.63(11)
C7B C6B Fe1B 69.93(11)
C10B C6B H6B 125.9
C7B C6B H6B 125.9
Fe1B C6B H6B 126.1
C8B C7B C6B 107.67(16)
C8B C7B Fe1B 69.53(10)
C6B C7B Fe1B 69.63(10)
C8B C7B H7B 126.2
C6B C7B H7B 126.2
Fe1B C7B H7B 126.2
C9B C8B C7B 108.07(17)
C9B C8B Fe1B 69.55(10)
C7B C8B Fe1B 69.98(10)
C9B C8B H8B 126.0
C7B C8B H8B 126.0
Fe1B C8B H8B 126.1
C10B C9B C8B 107.97(18)
C10B C9B Fe1B 69.83(10)
C8B C9B Fe1B 69.92(10)
C10B C9B H9B 126.0
C8B C9B H9B 126.0
Fe1B C9B H9B 125.8
C6B C10B C9B 108.12(16)
C6B C10B Fe1B 70.00(10)
C9B C10B Fe1B 69.68(10)
C6B C10B H10B 125.9
C9B C10B H10B 125.9
Fe1B C10B H10B 126.0
O1B S1B C1B 106.36(7)
O1B S1B C11B 106.18(7)
C1B S1B C11B 104.97(7)
C12B C11B C14B 112.28(16)
C12B C11B C13B 111.25(16)
C14B C11B C13B 110.99(15)
C12B C11B S1B 110.99(11)
C14B C11B S1B 107.78(11)
C13B C11B S1B 103.13(11)
C11B C12B H12D 109.5
C11B C12B H12E 109.5
H12D C12B H12E 109.5
C11B C12B H12F 109.5
H12D C12B H12F 109.5
H12E C12B H12F 109.5
C11B C13B H13D 109.5
C11B C13B H13E 109.5
H13D C13B H13E 109.5
C11B C13B H13F 109.5
H13D C13B H13F 109.5
H13E C13B H13F 109.5
C11B C14B H14D 109.5
C11B C14B H14E 109.5
H14D C14B H14E 109.5
C11B C14B H14F 109.5
H14D C14B H14F 109.5
H14E C14B H14F 109.5
N1B C15B C5B 110.88(13)
N1B C15B C16B 108.37(12)
C5B C15B C16B 112.25(13)
N1B C15B H15B 108.4
C5B C15B H15B 108.4
C16B C15B H15B 108.4
C21B C16B C17B 119.07(18)
C21B C16B C15B 122.46(15)
C17B C16B C15B 118.42(18)
C16B C17B C18B 119.7(2)
C16B C17B H17B 120.2
C18B C17B H17B 120.2
C19B C18B C17B 120.8(2)
C19B C18B H18B 119.6
C17B C18B H18B 119.6
C20B C19B C18B 119.6(2)
C20B C19B H19B 120.2
C18B C19B H19B 120.2
C19B C20B C21B 120.1(3)
C19B C20B H20B 119.9
C21B C20B H20B 119.9
C16B C21B C20B 120.7(2)
C16B C21B H21B 119.6
C20B C21B H21B 119.6
C22B N1B C15B 122.20(14)
C22B N1B H1B 118.9
C15B N1B H1B 118.9
O2B C22B N1B 125.87(16)
O2B C22B O3B 124.88(15)
N1B C22B O3B 109.25(15)
C22B O3B C23B 120.06(15)
O3B C23B C25B 112.03(17)
O3B C23B C26B 109.57(15)
C25B C23B C26B 111.56(19)
O3B C23B C24B 102.63(16)
C25B C23B C24B 110.08(17)
C26B C23B C24B 110.6(2)
C23B C24B H24D 109.5
C23B C24B H24E 109.5
H24D C24B H24E 109.5
C23B C24B H24F 109.5
H24D C24B H24F 109.5
H24E C24B H24F 109.5
C23B C25B H25D 109.5
C23B C25B H25E 109.5
H25D C25B H25E 109.5
C23B C25B H25F 109.5
H25D C25B H25F 109.5
H25E C25B H25F 109.5
C23B C26B H26D 109.5
C23B C26B H26E 109.5
H26D C26B H26E 109.5
C23B C26B H26F 109.5
H26D C26B H26F 109.5
H26E C26B H26F 109.5
C1C Fe1C C2C 41.71(6)
C1C Fe1C C5C 41.97(6)
C2C Fe1C C5C 70.39(6)
C1C Fe1C C9C 156.83(9)
C2C Fe1C C9C 160.26(10)
C5C Fe1C C9C 120.33(8)
C1C Fe1C C10C 121.03(8)
C2C Fe1C C10C 158.03(8)
C5C Fe1C C10C 105.52(7)
C9C Fe1C C10C 40.30(10)
C1C Fe1C C8C 160.73(9)
C2C Fe1C C8C 124.08(9)
C5C Fe1C C8C 156.65(9)
C9C Fe1C C8C 40.33(11)
C10C Fe1C C8C 67.97(10)
C1C Fe1C C6C 106.76(7)
C2C Fe1C C6C 122.46(7)
C5C Fe1C C6C 122.42(7)
C9C Fe1C C6C 67.92(9)
C10C Fe1C C6C 40.51(8)
C8C Fe1C C6C 68.10(9)
C1C Fe1C C7C 123.63(8)
C2C Fe1C C7C 108.10(8)
C5C Fe1C C7C 159.85(8)
C9C Fe1C C7C 67.88(9)
C10C Fe1C C7C 67.98(8)
C8C Fe1C C7C 40.55(10)
C6C Fe1C C7C 40.41(8)
C1C Fe1C C4C 69.04(6)
C2C Fe1C C4C 68.74(6)
C5C Fe1C C4C 40.94(6)
C9C Fe1C C4C 107.52(8)
C10C Fe1C C4C 122.99(7)
C8C Fe1C C4C 122.41(9)
C6C Fe1C C4C 159.29(7)
C7C Fe1C C4C 158.56(8)
C1C Fe1C C3C 69.03(6)
C2C Fe1C C3C 40.72(6)
C5C Fe1C C3C 69.14(6)
C9C Fe1C C3C 124.07(9)
C10C Fe1C C3C 159.51(8)
C8C Fe1C C3C 108.67(9)
C6C Fe1C C3C 158.89(7)
C7C Fe1C C3C 123.55(7)
C4C Fe1C C3C 40.33(6)
C2C C1C C5C 108.21(13)
C2C C1C S1C 120.99(11)
C5C C1C S1C 129.85(12)
C2C C1C Fe1C 69.58(9)
C5C C1C Fe1C 69.72(8)
S1C C1C Fe1C 117.56(8)
C3C C2C C1C 107.65(13)
C3C C2C Fe1C 70.92(9)
C1C C2C Fe1C 68.71(8)
C3C C2C H2C 126.2
C1C C2C H2C 126.2
Fe1C C2C H2C 125.8
C4C C3C C2C 108.40(14)
C4C C3C Fe1C 69.62(9)
C2C C3C Fe1C 68.36(9)
C4C C3C H3C 125.8
C2C C3C H3C 125.8
Fe1C C3C H3C 127.8
C3C C4C C5C 109.30(13)
C3C C4C Fe1C 70.05(9)
C5C C4C Fe1C 68.75(9)
C3C C4C H4C 125.3
C5C C4C H4C 125.3
Fe1C C4C H4C 127.4
C4C C5C C1C 106.43(13)
C4C C5C C15C 125.01(13)
C1C C5C C15C 128.56(14)
C4C C5C Fe1C 70.31(9)
C1C C5C Fe1C 68.31(8)
C15C C5C Fe1C 125.32(10)
C7C C6C C10C 107.8(2)
C7C C6C Fe1C 69.87(11)
C10C C6C Fe1C 69.57(11)
C7C C6C H6C 126.1
C10C C6C H6C 126.1
Fe1C C6C H6C 126.0
C6C C7C C8C 107.95(19)
C6C C7C Fe1C 69.72(10)
C8C C7C Fe1C 69.61(11)
C6C C7C H7C 126.0
C8C C7C H7C 126.0
Fe1C C7C H7C 126.2
C9C C8C C7C 107.7(2)
C9C C8C Fe1C 69.69(11)
C7C C8C Fe1C 69.84(11)
C9C C8C H8C 126.1
C7C C8C H8C 126.1
Fe1C C8C H8C 125.9
C10C C9C C8C 108.5(2)
C10C C9C Fe1C 69.86(11)
C8C C9C Fe1C 69.98(12)
C10C C9C H9C 125.8
C8C C9C H9C 125.8
Fe1C C9C H9C 126.0
C9C C10C C6C 108.03(19)
C9C C10C Fe1C 69.84(12)
C6C C10C Fe1C 69.92(11)
C9C C10C H10C 126.0
C6C C10C H10C 126.0
Fe1C C10C H10C 125.8
O1C S1C C1C 107.12(7)
O1C S1C C11C 106.21(7)
C1C S1C C11C 103.12(7)
C13C C11C C14C 111.36(15)
C13C C11C C12C 111.50(15)
C14C C11C C12C 112.16(13)
C13C C11C S1C 110.59(10)
C14C C11C S1C 107.67(11)
C12C C11C S1C 103.20(11)
C11C C12C H12G 109.5
C11C C12C H12H 109.5
H12G C12C H12H 109.5
C11C C12C H12I 109.5
H12G C12C H12I 109.5
H12H C12C H12I 109.5
C11C C13C H13G 109.5
C11C C13C H13H 109.5
H13G C13C H13H 109.5
C11C C13C H13I 109.5
H13G C13C H13I 109.5
H13H C13C H13I 109.5
C11C C14C H14G 109.5
C11C C14C H14H 109.5
H14G C14C H14H 109.5
C11C C14C H14I 109.5
H14G C14C H14I 109.5
H14H C14C H14I 109.5
N1C C15C C5C 110.86(13)
N1C C15C C16C 108.50(12)
C5C C15C C16C 113.61(12)
N1C C15C H15C 107.9
C5C C15C H15C 107.9
C16C C15C H15C 107.9
C16C C21C C17C 119.68(18)
C16C C21C H21C 120.2
C17C C21C H21C 120.2
C18C C17C C21C 120.7(2)
C18C C17C H17C 119.7
C21C C17C H17C 119.7
C19C C18C C17C 119.62(19)
C19C C18C H18C 120.2
C17C C18C H18C 120.2
C18C C19C C20C 120.4(2)
C18C C19C H19C 119.8
C20C C19C H19C 119.8
C16C C20C C19C 120.3(2)
C16C C20C H20C 119.8
C19C C20C H20C 119.8
C21C C16C C20C 119.22(16)
C21C C16C C15C 122.12(15)
C20C C16C C15C 118.62(15)
C22C N1C C15C 120.71(13)
C22C N1C H1C 119.6
C15C N1C H1C 119.6
O2C C22C N1C 125.36(14)
O2C C22C O3C 124.78(14)
N1C C22C O3C 109.86(14)
C22C O3C C23C 119.89(13)
O3C C23C C24C 109.34(16)
O3C C23C C25C 111.09(15)
C24C C23C C25C 113.1(2)
O3C C23C C26C 102.57(15)
C24C C23C C26C 110.45(17)
C25C C23C C26C 109.83(16)
C23C C24C H24G 109.5
C23C C24C H24H 109.5
H24G C24C H24H 109.5
C23C C24C H24I 109.5
H24G C24C H24I 109.5
H24H C24C H24I 109.5
C23C C25C H25G 109.5
C23C C25C H25H 109.5
H25G C25C H25H 109.5
C23C C25C H25I 109.5
H25G C25C H25I 109.5
H25H C25C H25I 109.5
C23C C26C H26G 109.5
C23C C26C H26H 109.5
H26G C26C H26H 109.5
C23C C26C H26I 109.5
H26G C26C H26I 109.5
H26H C26C H26I 109.5

loop_
_geom_bond_atom_site_label_1
_geom_bond_atom_site_label_2
_geom_bond_distance
Fe1A C1A 2.0329(15)
Fe1A C2A 2.0366(14)
Fe1A C5A 2.0419(14)
Fe1A C9A 2.0460(16)
Fe1A C10A 2.0497(17)
Fe1A C4A 2.0543(16)
Fe1A C8A 2.0544(17)
Fe1A C6A 2.0556(17)
Fe1A C3A 2.0561(16)
Fe1A C7A 2.0563(16)
C1A C2A 1.442(2)
C1A C5A 1.445(2)
C1A S1A 1.7660(16)
C2A C3A 1.424(2)
C2A H2A 0.9300
C3A C4A 1.419(2)
C3A H3A 0.9300
C4A C5A 1.436(2)
C4A H4A 0.9300
C5A C15A 1.519(2)
C6A C7A 1.422(3)
C6A C10A 1.422(2)
C6A H6A 0.9300
C7A C8A 1.423(3)
C7A H7A 0.9300
C8A C9A 1.425(2)
C8A H8A 0.9300
C9A C10A 1.420(3)
C9A H9A 0.9300
C10A H10A 0.9300
S1A O1A 1.5018(12)
S1A C11A 1.8540(17)
C11A C12A 1.517(3)
C11A C14A 1.528(3)
C11A C13A 1.529(3)
C12A H12A 0.9600
C12A H12B 0.9600
C12A H12C 0.9600
C13A H13A 0.9600
C13A H13B 0.9600
C13A H13C 0.9600
C14A H14A 0.9600
C14A H14B 0.9600
C14A H14C 0.9600
C15A N1A 1.465(2)
C15A C16A 1.527(2)
C15A H15A 0.9800
C16A C17A 1.382(3)
C16A C21A 1.392(2)
C17A C18A 1.394(3)
C17A H17A 0.9300
C18A C19A 1.374(4)
C18A H18A 0.9300
C19A C20A 1.361(4)
C19A H19A 0.9300
C20A C21A 1.396(3)
C20A H20A 0.9300
C21A H21A 0.9300
N1A C22A 1.346(2)
N1A H1A 0.8600
C22A O2A 1.214(2)
C22A O3A 1.364(2)
O3A C23A 1.472(2)
C23A C26A 1.512(3)
C23A C25A 1.516(3)
C23A C24A 1.517(3)
C24A H24A 0.9600
C24A H24B 0.9600
C24A H24C 0.9600
C25A H25A 0.9600
C25A H25B 0.9600
C25A H25C 0.9600
C26A H26A 0.9600
C26A H26B 0.9600
C26A H26C 0.9600
Fe1B C2B 2.0264(14)
Fe1B C1B 2.0287(15)
Fe1B C9B 2.0439(17)
Fe1B C10B 2.0458(18)
Fe1B C5B 2.0471(14)
Fe1B C3B 2.0490(16)
Fe1B C8B 2.0488(16)
Fe1B C6B 2.0506(19)
Fe1B C4B 2.0539(16)
Fe1B C7B 2.0546(17)
C1B C2B 1.444(2)
C1B C5B 1.448(2)
C1B S1B 1.7695(16)
C2B C3B 1.422(2)
C2B H2B 0.9300
C3B C4B 1.419(2)
C3B H3B 0.9300
C4B C5B 1.428(2)
C4B H4B 0.9300
C5B C15B 1.514(2)
C6B C10B 1.414(3)
C6B C7B 1.419(3)
C6B H6B 0.9300
C7B C8B 1.420(3)
C7B H7B 0.9300
C8B C9B 1.418(3)
C8B H8B 0.9300
C9B C10B 1.415(3)
C9B H9B 0.9300
C10B H10B 0.9300
S1B O1B 1.5060(11)
S1B C11B 1.8456(15)
C11B C12B 1.520(2)
C11B C14B 1.520(2)
C11B C13B 1.526(3)
C12B H12D 0.9600
C12B H12E 0.9600
C12B H12F 0.9600
C13B H13D 0.9600
C13B H13E 0.9600
C13B H13F 0.9600
C14B H14D 0.9600
C14B H14E 0.9600
C14B H14F 0.9600
C15B N1B 1.460(2)
C15B C16B 1.535(2)
C15B H15B 0.9800
C16B C21B 1.378(3)
C16B C17B 1.395(3)
C17B C18B 1.402(3)
C17B H17B 0.9300
C18B C19B 1.377(4)
C18B H18B 0.9300
C19B C20B 1.375(4)
C19B H19B 0.9300
C20B C21B 1.403(3)
C20B H20B 0.9300
C21B H21B 0.9300
N1B C22B 1.343(2)
N1B H1B 0.8600
C22B O2B 1.216(2)
C22B O3B 1.361(2)
O3B C23B 1.462(2)
C23B C25B 1.516(3)
C23B C26B 1.523(3)
C23B C24B 1.526(3)
C24B H24D 0.9600
C24B H24E 0.9600
C24B H24F 0.9600
C25B H25D 0.9600
C25B H25E 0.9600
C25B H25F 0.9600
C26B H26D 0.9600
C26B H26E 0.9600
C26B H26F 0.9600
Fe1C C1C 2.0136(15)
Fe1C C2C 2.0254(15)
Fe1C C5C 2.0327(14)
Fe1C C9C 2.0378(19)
Fe1C C10C 2.0381(19)
Fe1C C8C 2.042(2)
Fe1C C6C 2.0427(19)
Fe1C C7C 2.0447(18)
Fe1C C4C 2.0534(16)
Fe1C C3C 2.0592(16)
C1C C2C 1.438(2)
C1C C5C 1.449(2)
C1C S1C 1.7641(16)
C2C C3C 1.421(2)
C2C H2C 0.9300
C3C C4C 1.418(2)
C3C H3C 0.9300
C4C C5C 1.429(2)
C4C H4C 0.9300
C5C C15C 1.512(2)
C6C C7C 1.412(3)
C6C C10C 1.413(3)
C6C H6C 0.9300
C7C C8C 1.416(4)
C7C H7C 0.9300
C8C C9C 1.406(4)
C8C H8C 0.9300
C9C C10C 1.404(4)
C9C H9C 0.9300
C10C H10C 0.9300
S1C O1C 1.5032(11)
S1C C11C 1.8487(15)
C11C C13C 1.518(2)
C11C C14C 1.527(2)
C11C C12C 1.534(2)
C12C H12G 0.9600
C12C H12H 0.9600
C12C H12I 0.9600
C13C H13G 0.9600
C13C H13H 0.9600
C13C H13I 0.9600
C14C H14G 0.9600
C14C H14H 0.9600
C14C H14I 0.9600
C15C N1C 1.4597(19)
C15C C16C 1.520(2)
C15C H15C 0.9800
C21C C16C 1.384(2)
C21C C17C 1.395(3)
C21C H21C 0.9300
C17C C18C 1.378(3)
C17C H17C 0.9300
C18C C19C 1.368(4)
C18C H18C 0.9300
C19C C20C 1.389(3)
C19C H19C 0.9300
C20C C16C 1.387(2)
C20C H20C 0.9300
N1C C22C 1.345(2)
N1C H1C 0.8600
C22C O2C 1.214(2)
C22C O3C 1.3584(19)
O3C C23C 1.4628(19)
C23C C24C 1.511(3)
C23C C25C 1.520(3)
C23C C26C 1.521(3)
C24C H24G 0.9600
C24C H24H 0.9600
C24C H24I 0.9600
C25C H25G 0.9600
C25C H25H 0.9600
C25C H25I 0.9600
C26C H26G 0.9600
C26C H26H 0.9600
C26C H26I 0.9600
